data_4089040
loop_
_publ_author_name
'Rottsch\"afer, Dennis'
'Sch\"urmann, Christian J.'
'Lamm, Jan-Hendrik'
'Paesch, Alexander N.'
'Neumann, Beate'
'Ghadwal, Rajendra S.'

_publ_section_title
;
 Abnormal-NHC Palladium(II) Complexes: Rational Synthesis, Structural
 Elucidation, and Catalytic Activity
;
_journal_issue 19
_journal_name_full Organometallics
_journal_page_first 3421
_journal_paper_doi 10.1021/acs.organomet.6b00662
_journal_volume 35
_journal_year 2016
_chemical_formula_moiety 'C38 H45 Cl1.06 I0.95 N3 Pd'
_chemical_formula_sum 'C38 H45 Cl1.06 I0.94 N3 Pd'
_chemical_formula_weight 807.46
_space_group_crystal_system monoclinic
_space_group_IT_number 14
_space_group_name_Hall '-P 2yn'
_space_group_name_H-M_alt 'P 1 21/n 1'
_atom_sites_solution_hydrogens geom
_audit_creation_method SHELXL-2014/7
_cell_angle_alpha 90
_cell_angle_beta 100.47(2)
_cell_angle_gamma 90
_cell_formula_units_Z 4
_cell_length_a 9.537(2)
_cell_length_b 24.824(3)
_cell_length_c 15.418(2)
_cell_measurement_reflns_used 9018
_cell_measurement_temperature 100(2)
_cell_measurement_theta_max 28.601
_cell_measurement_theta_min 2.3215
_cell_volume 3589.4(10)
_computing_cell_refinement 'SAINT V8.30C'
_computing_data_collection 'APEX2 v2012.2'
_computing_data_reduction 'SAINT V8.30C'
_computing_molecular_graphics 'XP Version 5.1'
_computing_publication_material 'XP Version 5.1'
_computing_structure_refinement 'SHELXL-2014/7 (Sheldrick, 2014)'
_computing_structure_solution 'SHELXT (G.M.Sheldrick,Acta Cryst.(2015)A71,3-8)'
_diffrn_ambient_temperature 100(2)
_diffrn_measured_fraction_theta_full 1.000
_diffrn_measured_fraction_theta_max 0.947
_diffrn_measurement_device_type 'Bruker Smart APEX II Quazar'
_diffrn_measurement_method 'omega scans'
_diffrn_radiation_type MoK\a
_diffrn_radiation_wavelength 0.71073
_diffrn_reflns_av_R_equivalents 0.0323
_diffrn_reflns_av_unetI/netI 0.0128
_diffrn_reflns_Laue_measured_fraction_full 1.000
_diffrn_reflns_Laue_measured_fraction_max 0.947
_diffrn_reflns_limit_h_max 12
_diffrn_reflns_limit_h_min -12
_diffrn_reflns_limit_k_max 33
_diffrn_reflns_limit_k_min -32
_diffrn_reflns_limit_l_max 21
_diffrn_reflns_limit_l_min -20
_diffrn_reflns_number 187613
_diffrn_reflns_point_group_measured_fraction_full 1.000
_diffrn_reflns_point_group_measured_fraction_max 0.947
_diffrn_reflns_theta_full 25.242
_diffrn_reflns_theta_max 29.044
_diffrn_reflns_theta_min 1.574
_diffrn_source 'INCOATEC Microsource'
_exptl_absorpt_coefficient_mu 1.438
_exptl_absorpt_correction_T_max 0.7458
_exptl_absorpt_correction_T_min 0.6777
_exptl_absorpt_correction_type multi-scan
_exptl_absorpt_process_details SADABS-2014/2
_exptl_crystal_colour yellow
_exptl_crystal_density_diffrn 1.494
_exptl_crystal_description block
_exptl_crystal_F_000 1632
_exptl_crystal_size_max 0.280
_exptl_crystal_size_mid 0.079
_exptl_crystal_size_min 0.068
_refine_diff_density_max 0.568
_refine_diff_density_min -0.506
_refine_diff_density_rms 0.065
_refine_ls_extinction_method none
_refine_ls_goodness_of_fit_ref 1.199
_refine_ls_hydrogen_treatment constr
_refine_ls_matrix_type full
_refine_ls_number_parameters 413
_refine_ls_number_reflns 9067
_refine_ls_number_restraints 7
_refine_ls_restrained_S_all 1.200
_refine_ls_R_factor_all 0.0247
_refine_ls_R_factor_gt 0.0227
_refine_ls_shift/su_max 0.004
_refine_ls_shift/su_mean 0.000
_refine_ls_structure_factor_coef Fsqd
_refine_ls_weighting_details 'w=1/[\s^2^(Fo^2^)+(0.0106P)^2^+4.3390P] where P=(Fo^2^+2Fc^2^)/3'
_refine_ls_weighting_scheme calc
_refine_ls_wR_factor_gt 0.0508
_refine_ls_wR_factor_ref 0.0514
_reflns_Friedel_coverage 0.000
_reflns_number_gt 8624
_reflns_number_total 9067
_reflns_threshold_expression 'I > 2\s(I)'
_cod_data_source_file om6b00662_si_008.cif
_cod_data_source_block 7
_cod_original_sg_symbol_H-M 'P 21/n'
_cod_database_code 4089040
_shelx_shelxl_version_number 2014/7
_shelx_space_group_comment
;
The symmetry employed for this shelxl refinement is uniquely defined
by the following loop, which should always be used as a source of
symmetry information in preference to the above space-group names.
They are only intended as comments.
;
_shelx_estimated_absorpt_t_min 0.689
_shelx_estimated_absorpt_t_max 0.909

loop_
_space_group_symop_operation_xyz
'x, y, z'
'-x+1/2, y+1/2, -z+1/2'
'-x, -y, -z'
'x-1/2, -y-1/2, z-1/2'

loop_
_atom_site_label
_atom_site_type_symbol
_atom_site_fract_x
_atom_site_fract_y
_atom_site_fract_z
_atom_site_U_iso_or_equiv
_atom_site_adp_type
_atom_site_occupancy
_atom_site_site_symmetry_order
_atom_site_calc_flag
_atom_site_refinement_flags_posn
_atom_site_refinement_flags_adp
_atom_site_refinement_flags_occupancy
_atom_site_disorder_assembly
_atom_site_disorder_group
Pd1 Pd 0.86644(2) 0.53123(2) 0.21369(2) 0.01315(4) Uani 1 1 d D . . . .
I2 I 0.67752(3) 0.45622(2) 0.21949(2) 0.01973(6) Uani 0.8690(12) 1 d D . P A 1
Cl3 Cl 1.03868(16) 0.59686(5) 0.21789(11) 0.02150(19) Uani 0.9243(10) 1 d D . P A 1
Cl2 Cl 0.7021(9) 0.4626(4) 0.2241(7) 0.01973(6) Uani 0.1310(12) 1 d D . P A 2
I3 I 1.0550(6) 0.6072(2) 0.2178(4) 0.02150(19) Uani 0.0757(10) 1 d D . P A 2
C4 C 0.77090(18) 0.57826(7) 0.28850(11) 0.0143(3) Uani 1 1 d D . . . .
N5 N 0.72233(15) 0.63194(6) 0.27573(9) 0.0129(3) Uani 1 1 d . . . . .
C6 C 0.71311(18) 0.66254(7) 0.19411(11) 0.0137(3) Uani 1 1 d . . . . .
C7 C 0.61007(19) 0.64608(7) 0.12180(12) 0.0156(3) Uani 1 1 d . . . . .
C8 C 0.5053(2) 0.60027(8) 0.12560(13) 0.0208(4) Uani 1 1 d . . . . .
H8 H 0.5320 0.5820 0.1841 0.025 Uiso 1 1 calc R U . . .
C9 C 0.3518(2) 0.62091(11) 0.1170(2) 0.0461(7) Uani 1 1 d . . . . .
H9A H 0.2870 0.5903 0.1171 0.069 Uiso 1 1 calc R U . . .
H9B H 0.3255 0.6409 0.0616 0.069 Uiso 1 1 calc R U . . .
H9C H 0.3448 0.6447 0.1667 0.069 Uiso 1 1 calc R U . . .
C10 C 0.5114(2) 0.55864(8) 0.05362(14) 0.0266(4) Uani 1 1 d . . . . .
H10A H 0.4492 0.5282 0.0611 0.040 Uiso 1 1 calc R U . . .
H10B H 0.6096 0.5458 0.0578 0.040 Uiso 1 1 calc R U . . .
H10C H 0.4792 0.5751 -0.0043 0.040 Uiso 1 1 calc R U . . .
C11 C 0.6019(2) 0.67482(8) 0.04323(12) 0.0206(4) Uani 1 1 d . . . . .
H11 H 0.5335 0.6646 -0.0068 0.025 Uiso 1 1 calc R U . . .
C12 C 0.6913(2) 0.71786(8) 0.03682(13) 0.0239(4) Uani 1 1 d . . . . .
H12 H 0.6848 0.7366 -0.0175 0.029 Uiso 1 1 calc R U . . .
C13 C 0.7902(2) 0.73365(8) 0.10939(13) 0.0215(4) Uani 1 1 d . . . . .
H13 H 0.8508 0.7634 0.1042 0.026 Uiso 1 1 calc R U . . .
C14 C 0.80327(19) 0.70695(8) 0.19014(12) 0.0174(3) Uani 1 1 d . . . . .
C15 C 0.9096(2) 0.72886(9) 0.26782(14) 0.0263(4) Uani 1 1 d . . . . .
H15 H 0.9146 0.7033 0.3185 0.032 Uiso 1 1 calc R U . . .
C16 C 1.0602(2) 0.73531(10) 0.24655(18) 0.0365(5) Uani 1 1 d . . . . .
H16A H 1.1270 0.7450 0.3004 0.055 Uiso 1 1 calc R U . . .
H16B H 1.0594 0.7638 0.2024 0.055 Uiso 1 1 calc R U . . .
H16C H 1.0901 0.7013 0.2233 0.055 Uiso 1 1 calc R U . . .
C17 C 0.8581(3) 0.78422(9) 0.29579(15) 0.0349(5) Uani 1 1 d . . . . .
H17A H 0.9228 0.7969 0.3486 0.052 Uiso 1 1 calc R U . . .
H17B H 0.7616 0.7806 0.3087 0.052 Uiso 1 1 calc R U . . .
H17C H 0.8572 0.8102 0.2478 0.052 Uiso 1 1 calc R U . . .
C18 C 0.67611(18) 0.65015(7) 0.34873(11) 0.0141(3) Uani 1 1 d . . . . .
C19 C 0.6075(2) 0.70191(7) 0.36143(12) 0.0169(3) Uani 1 1 d . . . . .
C20 C 0.5030(2) 0.72287(8) 0.29449(13) 0.0200(4) Uani 1 1 d . . . . .
H20 H 0.4805 0.7048 0.2394 0.024 Uiso 1 1 calc R U . . .
C21 C 0.4322(2) 0.77004(8) 0.30820(15) 0.0268(4) Uani 1 1 d . . . . .
H21 H 0.3615 0.7842 0.2625 0.032 Uiso 1 1 calc R U . . .
C22 C 0.4643(3) 0.79645(9) 0.38827(17) 0.0331(5) Uani 1 1 d . . . . .
H22 H 0.4146 0.8285 0.3977 0.040 Uiso 1 1 calc R U . . .
C23 C 0.5688(3) 0.77644(9) 0.45500(16) 0.0324(5) Uani 1 1 d . . . . .
H23 H 0.5910 0.7949 0.5097 0.039 Uiso 1 1 calc R U . . .
C24 C 0.6412(2) 0.72930(8) 0.44189(13) 0.0242(4) Uani 1 1 d . . . . .
H24 H 0.7132 0.7157 0.4874 0.029 Uiso 1 1 calc R U . . .
N25 N 0.69599(16) 0.61009(6) 0.40825(9) 0.0146(3) Uani 1 1 d . . . . .
C26 C 0.66125(19) 0.61038(7) 0.49604(11) 0.0153(3) Uani 1 1 d . . . . .
C27 C 0.5180(2) 0.60554(7) 0.50489(12) 0.0171(3) Uani 1 1 d . . . . .
C28 C 0.3956(2) 0.59987(8) 0.42701(12) 0.0193(4) Uani 1 1 d . . . . .
H28 H 0.4354 0.6042 0.3717 0.023 Uiso 1 1 calc R U . . .
C29 C 0.3281(2) 0.54339(9) 0.42551(15) 0.0296(5) Uani 1 1 d . . . . .
H29A H 0.2468 0.5411 0.3766 0.044 Uiso 1 1 calc R U . . .
H29B H 0.2954 0.5370 0.4813 0.044 Uiso 1 1 calc R U . . .
H29C H 0.3991 0.5161 0.4177 0.044 Uiso 1 1 calc R U . . .
C30 C 0.2830(2) 0.64390(9) 0.42815(14) 0.0258(4) Uani 1 1 d . . . . .
H30A H 0.2088 0.6407 0.3754 0.039 Uiso 1 1 calc R U . . .
H30B H 0.3282 0.6794 0.4289 0.039 Uiso 1 1 calc R U . . .
H30C H 0.2401 0.6398 0.4809 0.039 Uiso 1 1 calc R U . . .
C31 C 0.4903(2) 0.60527(8) 0.59088(13) 0.0216(4) Uani 1 1 d . . . . .
H31 H 0.3946 0.6022 0.5998 0.026 Uiso 1 1 calc R U . . .
C32 C 0.5994(2) 0.60933(8) 0.66323(12) 0.0225(4) Uani 1 1 d . . . . .
H32 H 0.5777 0.6094 0.7210 0.027 Uiso 1 1 calc R U . . .
C33 C 0.7401(2) 0.61334(8) 0.65218(12) 0.0205(4) Uani 1 1 d . . . . .
H33 H 0.8139 0.6156 0.7025 0.025 Uiso 1 1 calc R U . . .
C34 C 0.7747(2) 0.61416(7) 0.56790(12) 0.0169(3) Uani 1 1 d . . . . .
C35 C 0.9303(2) 0.61711(8) 0.55707(13) 0.0205(4) Uani 1 1 d . . . . .
H35 H 0.9326 0.6252 0.4938 0.025 Uiso 1 1 calc R U . . .
C36 C 1.0129(2) 0.66157(10) 0.61360(16) 0.0318(5) Uani 1 1 d . . . . .
H36A H 1.1087 0.6646 0.5995 0.048 Uiso 1 1 calc R U . . .
H36B H 1.0201 0.6526 0.6762 0.048 Uiso 1 1 calc R U . . .
H36C H 0.9625 0.6959 0.6013 0.048 Uiso 1 1 calc R U . . .
C37 C 1.0017(2) 0.56262(9) 0.57952(16) 0.0297(5) Uani 1 1 d . . . . .
H37A H 1.1000 0.5640 0.5691 0.045 Uiso 1 1 calc R U . . .
H37B H 0.9489 0.5347 0.5422 0.045 Uiso 1 1 calc R U . . .
H37C H 1.0022 0.5542 0.6417 0.045 Uiso 1 1 calc R U . . .
C38 C 0.75240(19) 0.56599(7) 0.37172(12) 0.0158(3) Uani 1 1 d . . . . .
H38 H 0.7747 0.5324 0.4003 0.019 Uiso 1 1 calc R U . . .
N39 N 0.98372(16) 0.48068(6) 0.14168(10) 0.0166(3) Uani 1 1 d D . . . .
C40 C 0.9205(2) 0.45441(7) 0.06846(12) 0.0188(4) Uani 1 1 d . . . . .
H40 H 0.8194 0.4548 0.0534 0.023 Uiso 1 1 calc R U . . .
C41 C 0.9969(2) 0.42677(8) 0.01426(13) 0.0227(4) Uani 1 1 d . . . . .
H41 H 0.9490 0.4093 -0.0375 0.027 Uiso 1 1 calc R U . . .
C42 C 1.1448(2) 0.42502(8) 0.03676(14) 0.0237(4) Uani 1 1 d . . . . .
H42 H 1.1996 0.4066 0.0004 0.028 Uiso 1 1 calc R U . . .
C43 C 1.2105(2) 0.45059(8) 0.11324(14) 0.0223(4) Uani 1 1 d . . . . .
H43 H 1.3112 0.4493 0.1310 0.027 Uiso 1 1 calc R U . . .
C44 C 1.1269(2) 0.47825(8) 0.16373(12) 0.0191(4) Uani 1 1 d . . . . .
H44 H 1.1725 0.4961 0.2158 0.023 Uiso 1 1 calc R U . . .

loop_
_atom_site_aniso_label
_atom_site_aniso_U_11
_atom_site_aniso_U_22
_atom_site_aniso_U_33
_atom_site_aniso_U_23
_atom_site_aniso_U_13
_atom_site_aniso_U_12
Pd1 0.01278(7) 0.01492(7) 0.01225(7) -0.00055(5) 0.00364(5) 0.00050(5)
I2 0.01914(14) 0.02004(12) 0.02098(9) 0.00129(7) 0.00619(9) -0.00448(7)
Cl3 0.0184(4) 0.0217(6) 0.0262(2) -0.0075(4) 0.0090(3) -0.0049(3)
Cl2 0.01914(14) 0.02004(12) 0.02098(9) 0.00129(7) 0.00619(9) -0.00448(7)
I3 0.0184(4) 0.0217(6) 0.0262(2) -0.0075(4) 0.0090(3) -0.0049(3)
C4 0.0132(8) 0.0149(8) 0.0153(8) -0.0007(6) 0.0039(6) -0.0005(6)
N5 0.0130(7) 0.0143(7) 0.0117(7) 0.0009(5) 0.0031(5) -0.0009(5)
C6 0.0129(8) 0.0164(8) 0.0124(8) 0.0023(6) 0.0041(6) 0.0013(6)
C7 0.0145(8) 0.0178(8) 0.0147(8) -0.0018(7) 0.0036(6) 0.0015(6)
C8 0.0176(9) 0.0252(10) 0.0194(9) -0.0026(7) 0.0025(7) -0.0051(7)
C9 0.0194(11) 0.0451(15) 0.075(2) -0.0226(14) 0.0126(12) -0.0068(10)
C10 0.0309(11) 0.0233(10) 0.0250(10) -0.0050(8) 0.0034(8) -0.0057(8)
C11 0.0235(9) 0.0237(9) 0.0136(8) -0.0004(7) 0.0007(7) 0.0039(7)
C12 0.0317(11) 0.0244(10) 0.0162(9) 0.0067(7) 0.0063(8) 0.0053(8)
C13 0.0229(9) 0.0195(9) 0.0231(10) 0.0067(7) 0.0065(8) -0.0017(7)
C14 0.0144(8) 0.0198(9) 0.0182(9) 0.0026(7) 0.0038(7) -0.0010(7)
C15 0.0263(10) 0.0262(10) 0.0231(10) 0.0069(8) -0.0043(8) -0.0116(8)
C16 0.0223(11) 0.0332(12) 0.0506(15) 0.0107(11) -0.0026(10) -0.0107(9)
C17 0.0456(14) 0.0317(12) 0.0261(11) -0.0054(9) 0.0034(10) -0.0187(10)
C18 0.0140(8) 0.0153(8) 0.0132(8) 0.0005(6) 0.0028(6) -0.0002(6)
C19 0.0211(9) 0.0136(8) 0.0178(8) 0.0008(7) 0.0088(7) 0.0002(7)
C20 0.0227(9) 0.0176(9) 0.0212(9) 0.0015(7) 0.0077(7) 0.0015(7)
C21 0.0262(10) 0.0208(10) 0.0354(12) 0.0059(8) 0.0109(9) 0.0049(8)
C22 0.0395(13) 0.0175(10) 0.0468(14) -0.0026(9) 0.0198(11) 0.0054(9)
C23 0.0470(14) 0.0207(10) 0.0326(12) -0.0100(9) 0.0155(10) -0.0023(9)
C24 0.0328(11) 0.0190(9) 0.0221(10) -0.0014(7) 0.0086(8) -0.0005(8)
N25 0.0169(7) 0.0156(7) 0.0121(7) 0.0003(5) 0.0046(5) 0.0014(6)
C26 0.0216(9) 0.0141(8) 0.0113(8) 0.0005(6) 0.0062(7) 0.0019(7)
C27 0.0199(9) 0.0156(8) 0.0163(8) 0.0006(7) 0.0049(7) 0.0018(7)
C28 0.0186(9) 0.0213(9) 0.0181(9) 0.0011(7) 0.0039(7) 0.0001(7)
C29 0.0317(11) 0.0237(10) 0.0315(11) 0.0002(8) 0.0007(9) -0.0043(8)
C30 0.0219(10) 0.0270(10) 0.0281(10) 0.0015(8) 0.0028(8) 0.0040(8)
C31 0.0225(9) 0.0246(10) 0.0199(9) 0.0024(7) 0.0099(7) 0.0028(7)
C32 0.0303(10) 0.0254(10) 0.0138(8) 0.0010(7) 0.0095(7) 0.0015(8)
C33 0.0248(9) 0.0222(9) 0.0136(8) 0.0000(7) 0.0012(7) 0.0005(7)
C34 0.0200(9) 0.0148(8) 0.0162(8) 0.0001(7) 0.0043(7) 0.0016(7)
C35 0.0193(9) 0.0234(9) 0.0190(9) -0.0010(7) 0.0039(7) -0.0007(7)
C36 0.0259(11) 0.0342(12) 0.0360(12) -0.0102(10) 0.0073(9) -0.0088(9)
C37 0.0215(10) 0.0290(11) 0.0373(12) -0.0016(9) 0.0019(9) 0.0054(8)
C38 0.0178(8) 0.0146(8) 0.0157(8) 0.0002(6) 0.0048(7) 0.0031(6)
N39 0.0170(7) 0.0164(7) 0.0173(7) 0.0007(6) 0.0051(6) 0.0014(6)
C40 0.0191(9) 0.0169(9) 0.0205(9) -0.0001(7) 0.0040(7) 0.0007(7)
C41 0.0302(10) 0.0177(9) 0.0214(9) -0.0029(7) 0.0079(8) -0.0007(8)
C42 0.0305(10) 0.0168(9) 0.0278(10) 0.0021(8) 0.0161(8) 0.0044(8)
C43 0.0185(9) 0.0207(9) 0.0294(10) 0.0065(8) 0.0089(8) 0.0051(7)
C44 0.0181(9) 0.0215(9) 0.0175(9) 0.0021(7) 0.0030(7) 0.0019(7)

loop_
_atom_type_symbol
_atom_type_description
_atom_type_scat_dispersion_real
_atom_type_scat_dispersion_imag
_atom_type_scat_source
C C 0.0033 0.0016 'International Tables Vol C Tables 4.2.6.8 and 6.1.1.4'
H H 0.0000 0.0000 'International Tables Vol C Tables 4.2.6.8 and 6.1.1.4'
N N 0.0061 0.0033 'International Tables Vol C Tables 4.2.6.8 and 6.1.1.4'
Cl Cl 0.1484 0.1585 'International Tables Vol C Tables 4.2.6.8 and 6.1.1.4'
Pd Pd -0.9988 1.0072 'International Tables Vol C Tables 4.2.6.8 and 6.1.1.4'
I I -0.4742 1.8119 'International Tables Vol C Tables 4.2.6.8 and 6.1.1.4'

loop_
_geom_angle_atom_site_label_1
_geom_angle_atom_site_label_2
_geom_angle_atom_site_label_3
_geom_angle
C4 Pd1 N39 175.36(7)
C4 Pd1 Cl3 88.16(6)
N39 Pd1 Cl3 89.54(6)
C4 Pd1 Cl2 90.2(3)
N39 Pd1 Cl2 91.7(3)
C4 Pd1 I3 87.00(15)
N39 Pd1 I3 90.77(14)
Cl2 Pd1 I3 174.8(3)
C4 Pd1 I2 90.41(5)
N39 Pd1 I2 91.65(4)
Cl3 Pd1 I2 176.41(4)
C38 C4 N5 104.31(15)
C38 C4 Pd1 124.78(13)
N5 C4 Pd1 130.55(12)
C18 N5 C4 110.23(14)
C18 N5 C6 124.32(14)
C4 N5 C6 125.33(14)
C14 C6 C7 122.55(16)
C14 C6 N5 120.28(15)
C7 C6 N5 117.16(15)
C11 C7 C6 117.40(17)
C11 C7 C8 118.81(16)
C6 C7 C8 123.76(16)
C7 C8 C10 111.51(16)
C7 C8 C9 111.71(18)
C10 C8 C9 108.95(18)
C7 C8 H8 108.2
C10 C8 H8 108.2
C9 C8 H8 108.2
C8 C9 H9A 109.5
C8 C9 H9B 109.5
H9A C9 H9B 109.5
C8 C9 H9C 109.5
H9A C9 H9C 109.5
H9B C9 H9C 109.5
C8 C10 H10A 109.5
C8 C10 H10B 109.5
H10A C10 H10B 109.5
C8 C10 H10C 109.5
H10A C10 H10C 109.5
H10B C10 H10C 109.5
C12 C11 C7 121.30(18)
C12 C11 H11 119.3
C7 C11 H11 119.3
C11 C12 C13 120.02(18)
C11 C12 H12 120.0
C13 C12 H12 120.0
C12 C13 C14 121.63(18)
C12 C13 H13 119.2
C14 C13 H13 119.2
C13 C14 C6 117.06(17)
C13 C14 C15 118.09(17)
C6 C14 C15 124.83(16)
C14 C15 C16 112.56(18)
C14 C15 C17 109.70(17)
C16 C15 C17 108.84(18)
C14 C15 H15 108.6
C16 C15 H15 108.6
C17 C15 H15 108.6
C15 C16 H16A 109.5
C15 C16 H16B 109.5
H16A C16 H16B 109.5
C15 C16 H16C 109.5
H16A C16 H16C 109.5
H16B C16 H16C 109.5
C15 C17 H17A 109.5
C15 C17 H17B 109.5
H17A C17 H17B 109.5
C15 C17 H17C 109.5
H17A C17 H17C 109.5
H17B C17 H17C 109.5
N25 C18 N5 107.04(15)
N25 C18 C19 124.53(16)
N5 C18 C19 128.31(16)
C20 C19 C24 119.44(17)
C20 C19 C18 120.09(16)
C24 C19 C18 120.40(17)
C21 C20 C19 120.20(19)
C21 C20 H20 119.9
C19 C20 H20 119.9
C22 C21 C20 120.1(2)
C22 C21 H21 119.9
C20 C21 H21 119.9
C21 C22 C23 120.3(2)
C21 C22 H22 119.8
C23 C22 H22 119.8
C22 C23 C24 120.1(2)
C22 C23 H23 120.0
C24 C23 H23 120.0
C23 C24 C19 119.8(2)
C23 C24 H24 120.1
C19 C24 H24 120.1
C18 N25 C38 108.95(14)
C18 N25 C26 127.30(15)
C38 N25 C26 123.73(15)
C27 C26 C34 123.60(16)
C27 C26 N25 118.81(16)
C34 C26 N25 117.57(16)
C31 C27 C26 116.64(17)
C31 C27 C28 119.82(17)
C26 C27 C28 123.54(16)
C27 C28 C30 111.31(16)
C27 C28 C29 110.77(16)
C30 C28 C29 110.89(17)
C27 C28 H28 107.9
C30 C28 H28 107.9
C29 C28 H28 107.9
C28 C29 H29A 109.5
C28 C29 H29B 109.5
H29A C29 H29B 109.5
C28 C29 H29C 109.5
H29A C29 H29C 109.5
H29B C29 H29C 109.5
C28 C30 H30A 109.5
C28 C30 H30B 109.5
H30A C30 H30B 109.5
C28 C30 H30C 109.5
H30A C30 H30C 109.5
H30B C30 H30C 109.5
C32 C31 C27 121.29(18)
C32 C31 H31 119.4
C27 C31 H31 119.4
C31 C32 C33 120.60(17)
C31 C32 H32 119.7
C33 C32 H32 119.7
C32 C33 C34 120.82(18)
C32 C33 H33 119.6
C34 C33 H33 119.6
C33 C34 C26 117.04(17)
C33 C34 C35 120.07(17)
C26 C34 C35 122.85(16)
C34 C35 C37 109.62(16)
C34 C35 C36 112.45(16)
C37 C35 C36 110.34(17)
C34 C35 H35 108.1
C37 C35 H35 108.1
C36 C35 H35 108.1
C35 C36 H36A 109.5
C35 C36 H36B 109.5
H36A C36 H36B 109.5
C35 C36 H36C 109.5
H36A C36 H36C 109.5
H36B C36 H36C 109.5
C35 C37 H37A 109.5
C35 C37 H37B 109.5
H37A C37 H37B 109.5
C35 C37 H37C 109.5
H37A C37 H37C 109.5
H37B C37 H37C 109.5
C4 C38 N25 109.46(15)
C4 C38 H38 125.3
N25 C38 H38 125.3
C44 N39 C40 117.94(16)
C44 N39 Pd1 120.03(13)
C40 N39 Pd1 121.73(12)
N39 C40 C41 122.70(18)
N39 C40 H40 118.7
C41 C40 H40 118.7
C40 C41 C42 119.06(19)
C40 C41 H41 120.5
C42 C41 H41 120.5
C43 C42 C41 118.66(18)
C43 C42 H42 120.7
C41 C42 H42 120.7
C42 C43 C44 119.04(18)
C42 C43 H43 120.5
C44 C43 H43 120.5
N39 C44 C43 122.56(18)
N39 C44 H44 118.7
C43 C44 H44 118.7

loop_
_geom_bond_atom_site_label_1
_geom_bond_atom_site_label_2
_geom_bond_distance
Pd1 C4 1.9763(17)
Pd1 N39 2.1236(15)
Pd1 Cl3 2.3062(11)
Pd1 Cl2 2.340(7)
Pd1 I3 2.599(4)
Pd1 I2 2.6038(4)
C4 C38 1.361(2)
C4 N5 1.413(2)
N5 C18 1.359(2)
N5 C6 1.459(2)
C6 C14 1.406(2)
C6 C7 1.406(2)
C7 C11 1.396(3)
C7 C8 1.522(3)
C8 C10 1.525(3)
C8 C9 1.534(3)
C8 H8 1.0000
C9 H9A 0.9800
C9 H9B 0.9800
C9 H9C 0.9800
C10 H10A 0.9800
C10 H10B 0.9800
C10 H10C 0.9800
C11 C12 1.382(3)
C11 H11 0.9500
C12 C13 1.383(3)
C12 H12 0.9500
C13 C14 1.396(3)
C13 H13 0.9500
C14 C15 1.522(3)
C15 C16 1.539(3)
C15 C17 1.547(3)
C15 H15 1.0000
C16 H16A 0.9800
C16 H16B 0.9800
C16 H16C 0.9800
C17 H17A 0.9800
C17 H17B 0.9800
C17 H17C 0.9800
C18 N25 1.343(2)
C18 C19 1.471(2)
C19 C20 1.398(3)
C19 C24 1.400(3)
C20 C21 1.387(3)
C20 H20 0.9500
C21 C22 1.382(3)
C21 H21 0.9500
C22 C23 1.388(4)
C22 H22 0.9500
C23 C24 1.392(3)
C23 H23 0.9500
C24 H24 0.9500
N25 C38 1.384(2)
N25 C26 1.451(2)
C26 C27 1.402(3)
C26 C34 1.404(3)
C27 C31 1.398(3)
C27 C28 1.522(3)
C28 C30 1.535(3)
C28 C29 1.541(3)
C28 H28 1.0000
C29 H29A 0.9800
C29 H29B 0.9800
C29 H29C 0.9800
C30 H30A 0.9800
C30 H30B 0.9800
C30 H30C 0.9800
C31 C32 1.384(3)
C31 H31 0.9500
C32 C33 1.386(3)
C32 H32 0.9500
C33 C34 1.398(3)
C33 H33 0.9500
C34 C35 1.526(3)
C35 C37 1.526(3)
C35 C36 1.532(3)
C35 H35 1.0000
C36 H36A 0.9800
C36 H36B 0.9800
C36 H36C 0.9800
C37 H37A 0.9800
C37 H37B 0.9800
C37 H37C 0.9800
C38 H38 0.9500
N39 C44 1.347(2)
N39 C40 1.348(2)
C40 C41 1.386(3)
C40 H40 0.9500
C41 C42 1.390(3)
C41 H41 0.9500
C42 C43 1.385(3)
C42 H42 0.9500
C43 C44 1.393(3)
C43 H43 0.9500
C44 H44 0.9500

loop_
_geom_torsion_atom_site_label_1
_geom_torsion_atom_site_label_2
_geom_torsion_atom_site_label_3
_geom_torsion_atom_site_label_4
_geom_torsion
C38 C4 N5 C18 -0.46(19)
Pd1 C4 N5 C18 -173.70(13)
C38 C4 N5 C6 -176.42(16)
Pd1 C4 N5 C6 10.3(2)
C18 N5 C6 C14 72.4(2)
C4 N5 C6 C14 -112.21(19)
C18 N5 C6 C7 -106.68(19)
C4 N5 C6 C7 68.7(2)
C14 C6 C7 C11 1.7(3)
N5 C6 C7 C11 -179.26(15)
C14 C6 C7 C8 -176.34(17)
N5 C6 C7 C8 2.7(3)
C11 C7 C8 C10 55.8(2)
C6 C7 C8 C10 -126.19(19)
C11 C7 C8 C9 -66.4(2)
C6 C7 C8 C9 111.6(2)
C6 C7 C11 C12 -0.2(3)
C8 C7 C11 C12 177.96(18)
C7 C11 C12 C13 -0.8(3)
C11 C12 C13 C14 0.3(3)
C12 C13 C14 C6 1.2(3)
C12 C13 C14 C15 -176.85(19)
C7 C6 C14 C13 -2.2(3)
N5 C6 C14 C13 178.82(16)
C7 C6 C14 C15 175.68(18)
N5 C6 C14 C15 -3.3(3)
C13 C14 C15 C16 -53.5(3)
C6 C14 C15 C16 128.7(2)
C13 C14 C15 C17 67.8(2)
C6 C14 C15 C17 -110.0(2)
C4 N5 C18 N25 1.06(19)
C6 N5 C18 N25 177.07(15)
C4 N5 C18 C19 -175.00(17)
C6 N5 C18 C19 1.0(3)
N25 C18 C19 C20 -133.32(19)
N5 C18 C19 C20 42.1(3)
N25 C18 C19 C24 43.7(3)
N5 C18 C19 C24 -140.92(19)
C24 C19 C20 C21 -0.8(3)
C18 C19 C20 C21 176.20(17)
C19 C20 C21 C22 -0.2(3)
C20 C21 C22 C23 0.9(3)
C21 C22 C23 C24 -0.6(3)
C22 C23 C24 C19 -0.5(3)
C20 C19 C24 C23 1.1(3)
C18 C19 C24 C23 -175.86(18)
N5 C18 N25 C38 -1.23(19)
C19 C18 N25 C38 175.01(17)
N5 C18 N25 C26 -179.26(16)
C19 C18 N25 C26 -3.0(3)
C18 N25 C26 C27 74.9(2)
C38 N25 C26 C27 -102.8(2)
C18 N25 C26 C34 -106.7(2)
C38 N25 C26 C34 75.6(2)
C34 C26 C27 C31 0.8(3)
N25 C26 C27 C31 179.13(16)
C34 C26 C27 C28 -178.23(17)
N25 C26 C27 C28 0.1(3)
C31 C27 C28 C30 56.9(2)
C26 C27 C28 C30 -124.10(19)
C31 C27 C28 C29 -67.0(2)
C26 C27 C28 C29 112.0(2)
C26 C27 C31 C32 -0.3(3)
C28 C27 C31 C32 178.77(18)
C27 C31 C32 C33 -0.5(3)
C31 C32 C33 C34 0.9(3)
C32 C33 C34 C26 -0.4(3)
C32 C33 C34 C35 -178.40(18)
C27 C26 C34 C33 -0.5(3)
N25 C26 C34 C33 -178.78(16)
C27 C26 C34 C35 177.44(17)
N25 C26 C34 C35 -0.9(3)
C33 C34 C35 C37 74.3(2)
C26 C34 C35 C37 -103.6(2)
C33 C34 C35 C36 -48.9(2)
C26 C34 C35 C36 133.29(19)
N5 C4 C38 N25 -0.30(19)
Pd1 C4 C38 N25 173.44(12)
C18 N25 C38 C4 1.0(2)
C26 N25 C38 C4 179.09(16)
C44 N39 C40 C41 -2.1(3)
Pd1 N39 C40 C41 171.61(14)
N39 C40 C41 C42 1.3(3)
C40 C41 C42 C43 0.6(3)
C41 C42 C43 C44 -1.6(3)
C40 N39 C44 C43 1.0(3)
Pd1 N39 C44 C43 -172.75(14)
C42 C43 C44 N39 0.8(3)
